data_4073561
loop_
_publ_author_name
'Grushin, Vladimir V.'
'Marshall, William J.'

_publ_section_title
;
 Ar&#x2212;F Reductive Elimination from Palladium(II) Revisited&#x2020;
;
_journal_issue 20
_journal_name_full Organometallics
_journal_page_first 4997
_journal_paper_doi 10.1021/om700469k
_journal_volume 26
_journal_year 2007
_chemical_formula_sum 'C84 H80 F2 N2 O4 P2 Pd2'
_chemical_formula_weight 1494.24
_chemical_name_systematic
;
 ?
;
_space_group_IT_number 15
_symmetry_cell_setting monoclinic
_symmetry_space_group_name_Hall '-C 2yc'
_symmetry_space_group_name_H-M 'C 1 2/c 1'
_atom_sites_solution_hydrogens geom
_atom_sites_solution_primary direct
_atom_sites_solution_secondary difmap
_audit_creation_method SHELXL-97
_cell_angle_alpha 90.00
_cell_angle_beta 124.4070(10)
_cell_angle_gamma 90.00
_cell_formula_units_Z 4
_cell_length_a 27.833(4)
_cell_length_b 15.0277(19)
_cell_length_c 21.017(5)
_cell_measurement_temperature 293(2)
_cell_volume 7253(2)
_computing_cell_refinement 'Bruker XSCANS'
_computing_data_collection 'Bruker XSCANS'
_computing_data_reduction 'Bruker SHELXTL'
_computing_molecular_graphics 'Bruker SHELXTL'
_computing_publication_material 'Bruker SHELXTL'
_computing_structure_refinement 'SHELXL-97 (Sheldrick, 1997)'
_computing_structure_solution 'SHELXS-97 (Sheldrick, 1990)'
_diffrn_ambient_temperature 293(2)
_diffrn_measured_fraction_theta_full 0.997
_diffrn_measured_fraction_theta_max 0.997
_diffrn_measurement_device_type 'Bruker P4'
_diffrn_measurement_method '\w scans'
_diffrn_radiation_monochromator graphite
_diffrn_radiation_source 'fine-focus sealed tube'
_diffrn_radiation_type MoK\a
_diffrn_radiation_wavelength 0.71073
_diffrn_reflns_av_R_equivalents 0.0813
_diffrn_reflns_av_sigmaI/netI 0.0591
_diffrn_reflns_limit_h_max 36
_diffrn_reflns_limit_h_min -36
_diffrn_reflns_limit_k_max 19
_diffrn_reflns_limit_k_min -19
_diffrn_reflns_limit_l_max 27
_diffrn_reflns_limit_l_min -27
_diffrn_reflns_number 53141
_diffrn_reflns_theta_full 27.91
_diffrn_reflns_theta_max 27.91
_diffrn_reflns_theta_min 1.62
_exptl_absorpt_coefficient_mu 0.597
_exptl_absorpt_correction_type none
_exptl_crystal_colour colourless
_exptl_crystal_density_diffrn 1.368
_exptl_crystal_density_method 'not measured'
_exptl_crystal_description ireg.blok
_exptl_crystal_F_000 3080
_exptl_crystal_size_max 0.330
_exptl_crystal_size_mid 0.330
_exptl_crystal_size_min 0.300
_refine_diff_density_max 1.318
_refine_diff_density_min -0.656
_refine_diff_density_rms 0.090
_refine_ls_extinction_method none
_refine_ls_goodness_of_fit_ref 1.052
_refine_ls_hydrogen_treatment mixed
_refine_ls_matrix_type full
_refine_ls_number_parameters 437
_refine_ls_number_reflns 8638
_refine_ls_number_restraints 0
_refine_ls_restrained_S_all 1.052
_refine_ls_R_factor_all 0.0758
_refine_ls_R_factor_gt 0.0454
_refine_ls_shift/su_max 0.009
_refine_ls_shift/su_mean 0.000
_refine_ls_structure_factor_coef Fsqd
_refine_ls_weighting_details 'calc w=1/[\s^2^(Fo^2^)+(0.0359P)^2^+12.5420P] where P=(Fo^2^+2Fc^2^)/3'
_refine_ls_weighting_scheme calc
_refine_ls_wR_factor_gt 0.0938
_refine_ls_wR_factor_ref 0.1090
_reflns_number_gt 6000
_reflns_number_total 8638
_reflns_threshold_expression >2sigma(I)
_cod_data_source_file om700469k-file001.cif
_cod_data_source_block 07024
_cod_depositor_comments
;
The following automatic conversions were performed:

'_symmetry_cell_setting' value 'Monoclinic' changed to 'monoclinic'
according to /home/saulius/struct/CIF-dictionaries/cif_core.dic
dictionary named 'cif_core.dic' version 2.4.1 from 2010-06-29.

Automatic conversion script
Id: cif_fix_values 1715 2011-07-08 13:25:40Z adriana 
;
_cod_original_sg_symbol_H-M C2/c
_cod_database_code 4073561

loop_
_symmetry_equiv_pos_as_xyz
'x, y, z'
'-x, y, -z+1/2'
'x+1/2, y+1/2, z'
'-x+1/2, y+1/2, -z+1/2'
'-x, -y, -z'
'x, -y, z-1/2'
'-x+1/2, -y+1/2, -z'
'x+1/2, -y+1/2, z-1/2'

loop_
_atom_site_label
_atom_site_type_symbol
_atom_site_fract_x
_atom_site_fract_y
_atom_site_fract_z
_atom_site_U_iso_or_equiv
_atom_site_adp_type
_atom_site_occupancy
_atom_site_symmetry_multiplicity
_atom_site_calc_flag
_atom_site_refinement_flags
Pd1 Pd 0.441533(10) 0.165957(16) 0.249130(14) 0.02749(8) Uani 1 1 d .
P1 P 0.38129(3) 0.06878(6) 0.25024(5) 0.02724(19) Uani 1 1 d .
F1 F 0.5000 0.07654(15) 0.2500 0.0317(6) Uani 1 2 d S
F2 F 0.5000 0.25378(17) 0.2500 0.0415(7) Uani 1 2 d S
O1 O 0.33656(14) 0.54514(18) 0.31209(18) 0.0645(8) Uani 1 1 d .
O2 O 0.32630(15) 0.5778(2) 0.20593(18) 0.0722(9) Uani 1 1 d .
N1 N 0.33813(14) 0.5253(2) 0.2573(2) 0.0448(8) Uani 1 1 d .
C1 C 0.39732(13) 0.2684(2) 0.24928(18) 0.0283(7) Uani 1 1 d .
C2 C 0.39872(15) 0.2969(2) 0.31293(19) 0.0332(7) Uani 1 1 d .
H2A H 0.4140 0.2592 0.3552 0.040 Uiso 1 1 calc R
C3 C 0.37829(15) 0.3790(2) 0.3157(2) 0.0357(8) Uani 1 1 d .
H3A H 0.3793 0.3965 0.3588 0.043 Uiso 1 1 calc R
C4 C 0.35642(14) 0.4348(2) 0.2534(2) 0.0323(7) Uani 1 1 d .
C5 C 0.35390(16) 0.4100(2) 0.1889(2) 0.0415(9) Uani 1 1 d .
H5A H 0.3386 0.4483 0.1470 0.050 Uiso 1 1 calc R
C6 C 0.37452(15) 0.3270(2) 0.1871(2) 0.0358(8) Uani 1 1 d .
H6A H 0.3732 0.3098 0.1436 0.043 Uiso 1 1 calc R
C7 C 0.30781(14) 0.0639(2) 0.16183(18) 0.0296(7) Uani 1 1 d .
C8 C 0.29528(15) 0.1241(2) 0.1038(2) 0.0375(8) Uani 1 1 d .
H8A H 0.3237 0.1647 0.1125 0.045 Uiso 1 1 calc R
C9 C 0.24204(16) 0.1250(3) 0.0340(2) 0.0432(9) Uani 1 1 d .
H9A H 0.2346 0.1656 -0.0040 0.052 Uiso 1 1 calc R
C10 C 0.19992(15) 0.0651(3) 0.0209(2) 0.0412(9) Uani 1 1 d .
H10A H 0.1637 0.0655 -0.0259 0.049 Uiso 1 1 calc R
C11 C 0.21147(14) 0.0048(2) 0.0771(2) 0.0376(8) Uani 1 1 d .
H11A H 0.1825 -0.0352 0.0672 0.045 Uiso 1 1 calc R
C12 C 0.26523(14) 0.0014(2) 0.14860(19) 0.0321(7) Uani 1 1 d .
C13 C 0.27363(16) -0.0695(2) 0.2043(2) 0.0414(9) Uani 1 1 d .
H13A H 0.2940 -0.0450 0.2554 0.062 Uiso 1 1 calc R
H13B H 0.2959 -0.1175 0.2032 0.062 Uiso 1 1 calc R
H13C H 0.2363 -0.0913 0.1899 0.062 Uiso 1 1 calc R
C14 C 0.37319(13) 0.0929(2) 0.32873(18) 0.0293(7) Uani 1 1 d .
C15 C 0.31822(15) 0.1163(2) 0.3106(2) 0.0360(8) Uani 1 1 d .
H15A H 0.2862 0.1143 0.2596 0.043 Uiso 1 1 calc R
C16 C 0.31081(17) 0.1425(3) 0.3679(2) 0.0463(10) Uani 1 1 d .
H16A H 0.2742 0.1587 0.3553 0.056 Uiso 1 1 calc R
C17 C 0.35816(18) 0.1442(3) 0.4435(2) 0.0509(10) Uani 1 1 d .
H17A H 0.3533 0.1594 0.4824 0.061 Uiso 1 1 calc R
C18 C 0.41272(17) 0.1233(3) 0.4616(2) 0.0440(9) Uani 1 1 d .
H18A H 0.4443 0.1257 0.5129 0.053 Uiso 1 1 calc R
C19 C 0.42206(15) 0.0988(2) 0.40561(19) 0.0337(7) Uani 1 1 d .
C20 C 0.48365(15) 0.0859(3) 0.4282(2) 0.0434(9) Uani 1 1 d .
H20A H 0.5105 0.0999 0.4818 0.065 Uiso 1 1 calc R
H20B H 0.4906 0.1245 0.3978 0.065 Uiso 1 1 calc R
H20C H 0.4890 0.0252 0.4192 0.065 Uiso 1 1 calc R
C21 C 0.40725(13) -0.0464(2) 0.26386(19) 0.0310(7) Uani 1 1 d .
C22 C 0.41684(14) -0.0966(2) 0.3262(2) 0.0374(8) Uani 1 1 d .
H22A H 0.4117 -0.0700 0.3619 0.045 Uiso 1 1 calc R
C23 C 0.43385(16) -0.1848(2) 0.3357(2) 0.0477(10) Uani 1 1 d .
H23A H 0.4407 -0.2169 0.3779 0.057 Uiso 1 1 calc R
C24 C 0.44055(17) -0.2245(3) 0.2824(3) 0.0545(11) Uani 1 1 d .
H24A H 0.4516 -0.2839 0.2882 0.065 Uiso 1 1 calc R
C25 C 0.43092(15) -0.1764(3) 0.2202(2) 0.0466(10) Uani 1 1 d .
H25A H 0.4353 -0.2044 0.1843 0.056 Uiso 1 1 calc R
C26 C 0.41475(14) -0.0867(2) 0.2100(2) 0.0356(8) Uani 1 1 d .
C27 C 0.40513(16) -0.0407(3) 0.1397(2) 0.0440(9) Uani 1 1 d .
H27A H 0.4235 0.0167 0.1541 0.066 Uiso 1 1 calc R
H27B H 0.3641 -0.0336 0.1018 0.066 Uiso 1 1 calc R
H27C H 0.4217 -0.0760 0.1186 0.066 Uiso 1 1 calc R
C28 C 0.22415(16) 0.3202(3) 0.4500(2) 0.0445(9) Uani 1 1 d .
H28A H 0.2068 0.3678 0.4161 0.053 Uiso 1 1 calc R
C29 C 0.26139(17) 0.3359(3) 0.5281(2) 0.0455(9) Uani 1 1 d .
H29A H 0.2688 0.3938 0.5469 0.055 Uiso 1 1 calc R
C30 C 0.21247(16) 0.2347(3) 0.4218(2) 0.0450(9) Uani 1 1 d .
H30A H 0.1870 0.2245 0.3691 0.054 Uiso 1 1 calc R
C31 C 0.1648(3) 0.2436(5) 0.1103(4) 0.096(2) Uani 1 1 d .
H31A H 0.1833 0.2166 0.1585 0.116 Uiso 1 1 calc R
C32 C 0.1853(3) 0.3242(5) 0.1033(4) 0.103(2) Uani 1 1 d .
H32A H 0.2167 0.3527 0.1459 0.123 Uiso 1 1 calc R
C33 C 0.1559(3) 0.3623(5) 0.0274(4) 0.0954(19) Uani 1 1 d .
H33A H 0.1674 0.4172 0.0201 0.115 Uiso 1 1 calc R
C34 C 0.1117(3) 0.3178(4) -0.0329(4) 0.0849(18) Uani 1 1 d .
H34A H 0.0938 0.3413 -0.0822 0.102 Uiso 1 1 calc R
C35 C 0.0929(3) 0.2402(4) -0.0233(4) 0.0942(19) Uani 1 1 d .
H35A H 0.0622 0.2106 -0.0659 0.113 Uiso 1 1 calc R
C36 C 0.1189(3) 0.2038(4) 0.0491(5) 0.098(2) Uani 1 1 d .
H36A H 0.1044 0.1513 0.0555 0.118 Uiso 1 1 calc R
C37 C 0.0809(3) 0.0940(6) 0.3865(5) 0.113(3) Uani 1 1 d .
H37A H 0.1066 0.1085 0.3731 0.136 Uiso 1 1 calc R
C38 C 0.0466(3) 0.0230(6) 0.3547(3) 0.106(2) Uani 1 1 d .
H38A H 0.0492 -0.0123 0.3204 0.127 Uiso 1 1 calc R
C39 C 0.0090(3) 0.0026(5) 0.3717(5) 0.117(3) Uani 1 1 d .
H39A H -0.0151 -0.0466 0.3485 0.141 Uiso 1 1 calc R
C40 C 0.0051(4) 0.0509(7) 0.4209(6) 0.126(3) Uani 1 1 d .
H40A H -0.0216 0.0357 0.4323 0.151 Uiso 1 1 calc R
C41 C 0.0410(5) 0.1245(7) 0.4557(4) 0.140(4) Uani 1 1 d .
H41A H 0.0393 0.1596 0.4909 0.168 Uiso 1 1 calc R
C42 C 0.0790(4) 0.1429(5) 0.4355(6) 0.136(4) Uani 1 1 d .
H42A H 0.1039 0.1915 0.4575 0.163 Uiso 1 1 calc R

loop_
_atom_site_aniso_label
_atom_site_aniso_U_11
_atom_site_aniso_U_22
_atom_site_aniso_U_33
_atom_site_aniso_U_23
_atom_site_aniso_U_13
_atom_site_aniso_U_12
Pd1 0.02694(13) 0.02608(13) 0.03308(15) 0.00269(11) 0.01914(11) 0.00112(10)
P1 0.0274(4) 0.0294(4) 0.0279(5) 0.0027(3) 0.0174(4) -0.0003(3)
F1 0.0262(13) 0.0201(12) 0.0548(17) 0.000 0.0265(13) 0.000
F2 0.0414(16) 0.0287(14) 0.070(2) 0.000 0.0407(16) 0.000
O1 0.100(2) 0.0435(17) 0.080(2) -0.0064(15) 0.068(2) 0.0076(16)
O2 0.105(3) 0.0477(18) 0.069(2) 0.0212(16) 0.052(2) 0.0370(17)
N1 0.0479(19) 0.0339(17) 0.060(2) 0.0006(16) 0.0347(18) 0.0058(14)
C1 0.0264(16) 0.0277(16) 0.0276(17) 0.0020(13) 0.0134(14) 0.0035(13)
C2 0.0415(19) 0.0287(17) 0.0288(18) 0.0013(14) 0.0195(16) -0.0003(15)
C3 0.048(2) 0.0357(19) 0.035(2) -0.0044(15) 0.0299(18) -0.0036(16)
C4 0.0322(17) 0.0306(17) 0.042(2) 0.0010(15) 0.0256(16) 0.0047(14)
C5 0.048(2) 0.038(2) 0.038(2) 0.0098(16) 0.0240(18) 0.0119(17)
C6 0.043(2) 0.0392(19) 0.0339(19) -0.0011(16) 0.0265(17) 0.0039(16)
C7 0.0300(17) 0.0330(17) 0.0302(18) -0.0007(14) 0.0198(15) -0.0014(14)
C8 0.0362(19) 0.040(2) 0.0331(19) 0.0026(16) 0.0174(17) -0.0006(16)
C9 0.046(2) 0.043(2) 0.031(2) 0.0037(16) 0.0163(18) 0.0012(18)
C10 0.0321(19) 0.053(2) 0.0284(19) -0.0061(17) 0.0108(16) 0.0026(17)
C11 0.0297(18) 0.044(2) 0.035(2) -0.0087(17) 0.0162(16) -0.0062(16)
C12 0.0315(17) 0.0370(18) 0.0331(18) -0.0055(15) 0.0215(16) -0.0023(15)
C13 0.039(2) 0.045(2) 0.042(2) -0.0030(17) 0.0244(18) -0.0112(17)
C14 0.0273(16) 0.0316(17) 0.0285(17) 0.0021(14) 0.0155(15) -0.0022(13)
C15 0.0359(19) 0.0369(19) 0.036(2) -0.0046(15) 0.0205(17) -0.0025(15)
C16 0.046(2) 0.056(2) 0.051(2) -0.0045(19) 0.036(2) -0.0021(18)
C17 0.061(3) 0.063(3) 0.045(2) -0.006(2) 0.039(2) -0.006(2)
C18 0.051(2) 0.048(2) 0.0283(19) 0.0007(17) 0.0198(18) -0.0069(18)
C19 0.0389(19) 0.0341(18) 0.0306(18) 0.0010(15) 0.0212(16) -0.0047(15)
C20 0.0328(19) 0.058(2) 0.0305(19) 0.0067(17) 0.0127(16) -0.0034(17)
C21 0.0265(17) 0.0313(17) 0.0328(18) 0.0013(14) 0.0152(15) 0.0016(13)
C22 0.0332(18) 0.0358(19) 0.042(2) 0.0073(16) 0.0203(17) 0.0017(15)
C23 0.041(2) 0.041(2) 0.053(3) 0.0117(18) 0.022(2) 0.0030(17)
C24 0.044(2) 0.036(2) 0.070(3) 0.002(2) 0.024(2) 0.0049(18)
C25 0.035(2) 0.047(2) 0.053(2) -0.015(2) 0.0221(19) -0.0014(17)
C26 0.0274(17) 0.0356(19) 0.040(2) -0.0026(16) 0.0173(16) -0.0009(14)
C27 0.047(2) 0.050(2) 0.044(2) -0.0126(18) 0.0305(19) -0.0107(18)
C28 0.044(2) 0.044(2) 0.052(2) 0.0145(18) 0.031(2) 0.0072(17)
C29 0.050(2) 0.038(2) 0.053(2) -0.0001(19) 0.032(2) -0.0018(18)
C30 0.037(2) 0.056(2) 0.042(2) -0.0015(19) 0.0228(18) 0.0011(18)
C31 0.109(5) 0.116(6) 0.100(5) 0.036(4) 0.080(5) 0.030(4)
C32 0.109(5) 0.134(6) 0.100(5) -0.031(5) 0.081(5) -0.006(5)
C33 0.122(5) 0.100(5) 0.109(5) 0.019(4) 0.092(5) 0.008(4)
C34 0.094(4) 0.098(5) 0.098(5) 0.039(4) 0.076(4) 0.035(4)
C35 0.094(4) 0.102(5) 0.119(5) 0.023(4) 0.080(4) 0.038(4)
C36 0.113(5) 0.081(4) 0.145(6) 0.043(5) 0.100(5) 0.047(4)
C37 0.051(4) 0.125(6) 0.134(7) 0.077(5) 0.035(4) 0.008(4)
C38 0.056(4) 0.168(8) 0.072(4) 0.001(4) 0.022(3) 0.030(4)
C39 0.050(3) 0.122(6) 0.151(7) -0.021(5) 0.040(4) -0.020(4)
C40 0.128(7) 0.160(8) 0.142(8) 0.066(6) 0.108(7) 0.048(6)
C41 0.183(11) 0.139(9) 0.067(5) 0.027(5) 0.052(6) 0.098(8)
C42 0.114(7) 0.050(4) 0.121(8) 0.005(4) -0.007(5) 0.014(4)

loop_
_atom_type_symbol
_atom_type_description
_atom_type_scat_dispersion_real
_atom_type_scat_dispersion_imag
_atom_type_scat_source
C C 0.0033 0.0016 'International Tables Vol C Tables 4.2.6.8 and 6.1.1.4'
H H 0.0000 0.0000 'International Tables Vol C Tables 4.2.6.8 and 6.1.1.4'
F F 0.0171 0.0103 'International Tables Vol C Tables 4.2.6.8 and 6.1.1.4'
N N 0.0061 0.0033 'International Tables Vol C Tables 4.2.6.8 and 6.1.1.4'
O O 0.0106 0.0060 'International Tables Vol C Tables 4.2.6.8 and 6.1.1.4'
P P 0.1023 0.0942 'International Tables Vol C Tables 4.2.6.8 and 6.1.1.4'
Pd Pd -0.9988 1.0072 'International Tables Vol C Tables 4.2.6.8 and 6.1.1.4'

loop_
_geom_angle_atom_site_label_1
_geom_angle_atom_site_label_2
_geom_angle_atom_site_label_3
_geom_angle
_geom_angle_site_symmetry_1
_geom_angle_site_symmetry_3
C1 Pd1 F2 89.44(11) . .
C1 Pd1 F1 168.38(10) . .
F2 Pd1 F1 78.94(7) . .
C1 Pd1 P1 92.17(10) . .
F2 Pd1 P1 178.15(5) . .
F1 Pd1 P1 99.44(5) . .
C1 Pd1 Pd1 128.66(9) . 2_655
F2 Pd1 Pd1 39.22(6) . 2_655
F1 Pd1 Pd1 39.72(5) . 2_655
P1 Pd1 Pd1 139.16(2) . 2_655
C14 P1 C7 106.76(14) . .
C14 P1 C21 106.59(15) . .
C7 P1 C21 103.64(15) . .
C14 P1 Pd1 110.92(10) . .
C7 P1 Pd1 115.52(11) . .
C21 P1 Pd1 112.75(10) . .
Pd1 F1 Pd1 100.55(10) 2_655 .
Pd1 F2 Pd1 101.56(11) . 2_655
O1 N1 O2 122.9(3) . .
O1 N1 C4 118.6(3) . .
O2 N1 C4 118.5(3) . .
C2 C1 C6 117.4(3) . .
C2 C1 Pd1 124.5(2) . .
C6 C1 Pd1 116.4(2) . .
C3 C2 C1 122.1(3) . .
C4 C3 C2 118.6(3) . .
C5 C4 C3 121.7(3) . .
C5 C4 N1 118.7(3) . .
C3 C4 N1 119.5(3) . .
C4 C5 C6 118.9(3) . .
C5 C6 C1 121.3(3) . .
C8 C7 C12 119.5(3) . .
C8 C7 P1 116.4(2) . .
C12 C7 P1 124.0(2) . .
C9 C8 C7 121.7(3) . .
C8 C9 C10 119.3(3) . .
C11 C10 C9 120.0(3) . .
C10 C11 C12 122.4(3) . .
C11 C12 C7 117.2(3) . .
C11 C12 C13 117.7(3) . .
C7 C12 C13 125.1(3) . .
C15 C14 C19 119.7(3) . .
C15 C14 P1 118.7(2) . .
C19 C14 P1 121.2(2) . .
C16 C15 C14 120.8(3) . .
C17 C16 C15 119.5(4) . .
C18 C17 C16 120.1(4) . .
C17 C18 C19 122.0(4) . .
C18 C19 C14 117.8(3) . .
C18 C19 C20 119.3(3) . .
C14 C19 C20 122.7(3) . .
C22 C21 C26 119.2(3) . .
C22 C21 P1 120.3(3) . .
C26 C21 P1 120.5(3) . .
C23 C22 C21 121.4(4) . .
C24 C23 C22 119.4(4) . .
C23 C24 C25 120.2(4) . .
C24 C25 C26 121.5(4) . .
C21 C26 C25 118.3(3) . .
C21 C26 C27 124.6(3) . .
C25 C26 C27 117.1(3) . .
C30 C28 C29 120.5(4) . .
C30 C29 C28 119.7(4) 7_556 .
C28 C30 C29 119.8(4) . 7_556
C36 C31 C32 121.1(7) . .
C31 C32 C33 117.2(7) . .
C34 C33 C32 119.5(6) . .
C35 C34 C33 121.2(6) . .
C34 C35 C36 120.4(7) . .
C31 C36 C35 120.4(7) . .
C42 C37 C38 121.1(8) . .
C39 C38 C37 120.2(7) . .
C40 C39 C38 121.0(7) . .
C39 C40 C41 119.9(8) . .
C42 C41 C40 116.5(8) . .
C37 C42 C41 121.2(9) . .

loop_
_geom_bond_atom_site_label_1
_geom_bond_atom_site_label_2
_geom_bond_distance
_geom_bond_site_symmetry_2
Pd1 C1 1.972(3) .
Pd1 F2 2.0872(17) .
Pd1 F1 2.1025(15) .
Pd1 P1 2.2337(9) .
Pd1 Pd1 3.2341(7) 2_655
P1 C14 1.823(3) .
P1 C7 1.829(3) .
P1 C21 1.835(3) .
F1 Pd1 2.1024(15) 2_655
F2 Pd1 2.0873(17) 2_655
O1 N1 1.215(4) .
O2 N1 1.221(4) .
N1 C4 1.471(4) .
C1 C2 1.384(4) .
C1 C6 1.395(4) .
C2 C3 1.373(5) .
C3 C4 1.373(5) .
C4 C5 1.369(5) .
C5 C6 1.383(5) .
C7 C8 1.396(4) .
C7 C12 1.411(4) .
C8 C9 1.375(5) .
C9 C10 1.377(5) .
C10 C11 1.376(5) .
C11 C12 1.399(5) .
C12 C13 1.500(5) .
C14 C15 1.397(4) .
C14 C19 1.409(4) .
C15 C16 1.388(5) .
C16 C17 1.377(5) .
C17 C18 1.377(5) .
C18 C19 1.392(5) .
C19 C20 1.511(5) .
C21 C22 1.399(5) .
C21 C26 1.399(5) .
C22 C23 1.384(5) .
C23 C24 1.372(6) .
C24 C25 1.380(6) .
C25 C26 1.400(5) .
C26 C27 1.512(5) .
C28 C30 1.374(5) .
C28 C29 1.380(5) .
C29 C30 1.377(5) 7_556
C30 C29 1.377(5) 7_556
C31 C36 1.338(9) .
C31 C32 1.381(9) .
C32 C33 1.438(8) .
C33 C34 1.343(8) .
C34 C35 1.339(8) .
C35 C36 1.375(8) .
C37 C42 1.289(11) .
C37 C38 1.332(10) .
C38 C39 1.319(9) .
C39 C40 1.317(10) .
C40 C41 1.390(12) .
C41 C42 1.374(12) .

loop_
_geom_torsion_atom_site_label_1
_geom_torsion_atom_site_label_2
_geom_torsion_atom_site_label_3
_geom_torsion_atom_site_label_4
_geom_torsion
_geom_torsion_site_symmetry_1
_geom_torsion_site_symmetry_4
C1 Pd1 P1 C14 -52.65(14) . .
F2 Pd1 P1 C14 97.8(11) . .
F1 Pd1 P1 C14 126.76(11) . .
Pd1 Pd1 P1 C14 125.86(11) 2_655 .
C1 Pd1 P1 C7 68.98(15) . .
F2 Pd1 P1 C7 -140.6(11) . .
F1 Pd1 P1 C7 -111.61(11) . .
Pd1 Pd1 P1 C7 -112.50(12) 2_655 .
C1 Pd1 P1 C21 -172.10(15) . .
F2 Pd1 P1 C21 -21.6(12) . .
F1 Pd1 P1 C21 7.31(12) . .
Pd1 Pd1 P1 C21 6.42(13) 2_655 .
C1 Pd1 F1 Pd1 -2.0(5) . 2_655
F2 Pd1 F1 Pd1 0.0 . 2_655
P1 Pd1 F1 Pd1 -179.09(2) . 2_655
C1 Pd1 F2 Pd1 179.59(9) . 2_655
F1 Pd1 F2 Pd1 0.0 . 2_655
P1 Pd1 F2 Pd1 29.1(11) . 2_655
F2 Pd1 C1 C2 -104.4(3) . .
F1 Pd1 C1 C2 -102.4(5) . .
P1 Pd1 C1 C2 74.6(3) . .
Pd1 Pd1 C1 C2 -104.1(3) 2_655 .
F2 Pd1 C1 C6 60.1(2) . .
F1 Pd1 C1 C6 62.1(6) . .
P1 Pd1 C1 C6 -120.8(2) . .
Pd1 Pd1 C1 C6 60.5(3) 2_655 .
C6 C1 C2 C3 0.5(5) . .
Pd1 C1 C2 C3 164.9(3) . .
C1 C2 C3 C4 -0.7(5) . .
C2 C3 C4 C5 0.8(5) . .
C2 C3 C4 N1 -175.7(3) . .
O1 N1 C4 C5 175.0(4) . .
O2 N1 C4 C5 -6.5(5) . .
O1 N1 C4 C3 -8.4(5) . .
O2 N1 C4 C3 170.2(4) . .
C3 C4 C5 C6 -0.7(5) . .
N1 C4 C5 C6 175.9(3) . .
C4 C5 C6 C1 0.4(5) . .
C2 C1 C6 C5 -0.3(5) . .
Pd1 C1 C6 C5 -166.0(3) . .
C14 P1 C7 C8 120.6(3) . .
C21 P1 C7 C8 -127.1(3) . .
Pd1 P1 C7 C8 -3.3(3) . .
C14 P1 C7 C12 -62.2(3) . .
C21 P1 C7 C12 50.1(3) . .
Pd1 P1 C7 C12 174.0(2) . .
C12 C7 C8 C9 0.8(5) . .
P1 C7 C8 C9 178.2(3) . .
C7 C8 C9 C10 0.1(5) . .
C8 C9 C10 C11 -0.6(5) . .
C9 C10 C11 C12 0.1(5) . .
C10 C11 C12 C7 0.8(5) . .
C10 C11 C12 C13 -177.8(3) . .
C8 C7 C12 C11 -1.2(5) . .
P1 C7 C12 C11 -178.4(2) . .
C8 C7 C12 C13 177.2(3) . .
P1 C7 C12 C13 0.0(5) . .
C7 P1 C14 C15 -9.5(3) . .
C21 P1 C14 C15 -119.7(3) . .
Pd1 P1 C14 C15 117.2(2) . .
C7 P1 C14 C19 178.3(3) . .
C21 P1 C14 C19 68.0(3) . .
Pd1 P1 C14 C19 -55.0(3) . .
C19 C14 C15 C16 -2.2(5) . .
P1 C14 C15 C16 -174.5(3) . .
C14 C15 C16 C17 -0.9(6) . .
C15 C16 C17 C18 2.5(6) . .
C16 C17 C18 C19 -1.0(6) . .
C17 C18 C19 C14 -2.0(5) . .
C17 C18 C19 C20 173.8(4) . .
C15 C14 C19 C18 3.6(5) . .
P1 C14 C19 C18 175.7(3) . .
C15 C14 C19 C20 -172.1(3) . .
P1 C14 C19 C20 0.0(5) . .
C14 P1 C21 C22 -0.1(3) . .
C7 P1 C21 C22 -112.6(3) . .
Pd1 P1 C21 C22 121.8(2) . .
C14 P1 C21 C26 176.5(3) . .
C7 P1 C21 C26 64.0(3) . .
Pd1 P1 C21 C26 -61.6(3) . .
C26 C21 C22 C23 0.3(5) . .
P1 C21 C22 C23 177.0(3) . .
C21 C22 C23 C24 -1.1(6) . .
C22 C23 C24 C25 0.6(6) . .
C23 C24 C25 C26 0.6(6) . .
C22 C21 C26 C25 0.8(5) . .
P1 C21 C26 C25 -175.8(3) . .
C22 C21 C26 C27 179.2(3) . .
P1 C21 C26 C27 2.5(5) . .
C24 C25 C26 C21 -1.3(5) . .
C24 C25 C26 C27 -179.8(3) . .
C30 C28 C29 C30 0.7(6) . 7_556
C29 C28 C30 C29 -0.7(6) . 7_556
C36 C31 C32 C33 -1.2(9) . .
C31 C32 C33 C34 -1.9(9) . .
C32 C33 C34 C35 2.6(9) . .
C33 C34 C35 C36 -0.2(8) . .
C32 C31 C36 C35 3.6(9) . .
C34 C35 C36 C31 -2.9(9) . .
C42 C37 C38 C39 1.6(11) . .
C37 C38 C39 C40 -1.0(11) . .
C38 C39 C40 C41 0.0(12) . .
C39 C40 C41 C42 0.4(12) . .
C38 C37 C42 C41 -1.1(12) . .
C40 C41 C42 C37 0.2(12) . .
